data_1555238
loop_
_publ_author_name
'Budny-Godlewski, Krzysztof'
'Justyniak, Iwona'
'Leszczy\'nski, Micha\/l K'
'Lewi\'nski, Janusz'

_publ_section_title
;
 Mechanochemical and slow-chemistry radical transformations: a case of
 diorganozinc compounds and TEMPO.
;
_journal_issue 30
_journal_name_full 'Chemical science'
_journal_page_first 7149
_journal_page_last 7155
_journal_paper_doi 10.1039/c9sc01396b
_journal_volume 10
_journal_year 2019
_chemical_formula_sum 'C26 H54 N2 O2 Zn2'
_chemical_formula_weight 557.45
_space_group_crystal_system tetragonal
_space_group_IT_number 86
_space_group_name_Hall '-P 4bc'
_space_group_name_H-M_alt 'P 42/n :2'
_atom_sites_solution_hydrogens geom
_audit_creation_method SHELXL-2016/6
_audit_update_record
;
2017-05-18 deposited with the CCDC.	2019-06-17 downloaded from the CCDC.
;
_cell_angle_alpha 90
_cell_angle_beta 90
_cell_angle_gamma 90
_cell_formula_units_Z 4
_cell_length_a 12.3523(3)
_cell_length_b 12.3523(3)
_cell_length_c 19.4557(10)
_cell_measurement_reflns_used 1270
_cell_measurement_temperature 100(2)
_cell_measurement_theta_max 26.6700
_cell_measurement_theta_min 3.8340
_cell_volume 2968.54(18)
_computing_cell_refinement
;
CrysAlisPro, Agilent Technologies,
Version 1.171.37.35g (release 09-12-2014 CrysAlis171 .NET)
(compiled Dec  9 2014,15:38:47)
;
_computing_data_collection
;
CrysAlisPro, Agilent Technologies,
Version 1.171.37.35g (release 09-12-2014 CrysAlis171 .NET)
(compiled Dec  9 2014,15:38:47)
;
_computing_data_reduction
;
CrysAlisPro, Agilent Technologies,
Version 1.171.37.35g (release 09-12-2014 CrysAlis171 .NET)
(compiled Dec  9 2014,15:38:47)
;
_computing_structure_refinement 'SHELXL-2016/6 (Sheldrick, 2016)'
_diffrn_ambient_temperature 100(2)
_diffrn_detector_area_resol_mean 16.2974
_diffrn_measured_fraction_theta_full 0.998
_diffrn_measured_fraction_theta_max 0.899
_diffrn_measurement_device_type 'SuperNova, Dual, Cu at zero, Eos'
_diffrn_measurement_method '\w scans'
_diffrn_radiation_type MoK\a
_diffrn_radiation_wavelength 0.71073
_diffrn_reflns_av_R_equivalents 0.0527
_diffrn_reflns_av_unetI/netI 0.0875
_diffrn_reflns_Laue_measured_fraction_full 0.998
_diffrn_reflns_Laue_measured_fraction_max 0.899
_diffrn_reflns_limit_h_max 15
_diffrn_reflns_limit_h_min -15
_diffrn_reflns_limit_k_max 13
_diffrn_reflns_limit_k_min -9
_diffrn_reflns_limit_l_max 11
_diffrn_reflns_limit_l_min -26
_diffrn_reflns_number 6809
_diffrn_reflns_point_group_measured_fraction_full 0.998
_diffrn_reflns_point_group_measured_fraction_max 0.899
_diffrn_reflns_theta_full 25.242
_diffrn_reflns_theta_max 29.126
_diffrn_reflns_theta_min 3.134
_diffrn_source 'SuperNova (Mo) X-ray Source'
_exptl_absorpt_coefficient_mu 1.638
_exptl_absorpt_correction_T_max 0.877
_exptl_absorpt_correction_T_min 0.737
_exptl_absorpt_correction_type multi-scan
_exptl_absorpt_process_details
;
CrysAlisPro, Agilent Technologies,
Version 1.171.37.35g (release 09-12-2014 CrysAlis171 .NET)
(compiled Dec  9 2014,15:38:47)
Empirical absorption correction using spherical harmonics,
implemented in SCALE3 ABSPACK scaling algorithm.
;
_exptl_crystal_colour colorless
_exptl_crystal_density_diffrn 1.247
_exptl_crystal_description plate
_exptl_crystal_F_000 1200
_exptl_crystal_size_max 0.27
_exptl_crystal_size_mid 0.16
_exptl_crystal_size_min 0.08
_refine_diff_density_max 1.012
_refine_diff_density_min -0.987
_refine_diff_density_rms 0.294
_refine_ls_extinction_method none
_refine_ls_goodness_of_fit_ref 0.998
_refine_ls_hydrogen_treatment constr
_refine_ls_matrix_type full
_refine_ls_number_parameters 259
_refine_ls_number_reflns 3420
_refine_ls_number_restraints 264
_refine_ls_restrained_S_all 0.971
_refine_ls_R_factor_all 0.1062
_refine_ls_R_factor_gt 0.0591
_refine_ls_shift/su_max 0.023
_refine_ls_shift/su_mean 0.005
_refine_ls_structure_factor_coef Fsqd
_refine_ls_weighting_details 'w=1/[\s^2^(Fo^2^)+(0.1021P)^2^] where P=(Fo^2^+2Fc^2^)/3'
_refine_ls_weighting_scheme calc
_refine_ls_wR_factor_gt 0.1568
_refine_ls_wR_factor_ref 0.2114
_reflns_Friedel_coverage 0.000
_reflns_number_gt 2124
_reflns_number_total 3420
_reflns_threshold_expression 'I > 2\s(I)'
_cod_data_source_file c9sc01396b2.cif
_cod_data_source_block shelx_comp1
_cod_original_cell_volume 2968.5(2)
_cod_original_sg_symbol_H-M 'P 42/n'
_cod_database_code 1555238
_shelx_shelxl_version_number 2016/6
_shelx_space_group_comment
;
The symmetry employed for this shelxl refinement is uniquely defined
by the following loop, which should always be used as a source of
symmetry information in preference to the above space-group names.
They are only intended as comments.
;

loop_
_space_group_symop_operation_xyz
'x, y, z'
'-x+1/2, -y+1/2, z'
'-y, x+1/2, z+1/2'
'y+1/2, -x, z+1/2'
'-x, -y, -z'
'x-1/2, y-1/2, -z'
'y, -x-1/2, -z-1/2'
'-y-1/2, x, -z-1/2'

loop_
_atom_site_label
_atom_site_type_symbol
_atom_site_fract_x
_atom_site_fract_y
_atom_site_fract_z
_atom_site_U_iso_or_equiv
_atom_site_adp_type
_atom_site_occupancy
_atom_site_site_symmetry_order
_atom_site_calc_flag
_atom_site_refinement_flags_posn
_atom_site_refinement_flags_adp
_atom_site_refinement_flags_occupancy
_atom_site_disorder_assembly
_atom_site_disorder_group
C1 C 0.2850(4) 0.5014(10) -0.0049(3) 0.0326(11) Uani 1 1 d D U . . .
O1 O 0.0067(3) 0.5062(3) 0.06183(15) 0.0273(7) Uani 1 1 d . U . . .
Zn1 Zn 0.12391(4) 0.49957(13) -0.00432(3) 0.0233(2) Uani 1 1 d . . . . .
C2 C 0.3376(12) 0.5662(18) -0.0595(8) 0.071(7) Uani 0.539(17) 1 d D U P A 1
H2A H 0.310272 0.640596 -0.057963 0.106 Uiso 0.539(17) 1 calc R U P A 1
H2B H 0.416143 0.566461 -0.052267 0.106 Uiso 0.539(17) 1 calc R U P A 1
H2C H 0.321304 0.534283 -0.104449 0.106 Uiso 0.539(17) 1 calc R U P A 1
C3 C 0.3268(13) 0.5468(18) 0.0652(6) 0.069(6) Uani 0.539(17) 1 d D U P A 1
H3A H 0.293895 0.506066 0.102977 0.104 Uiso 0.539(17) 1 calc R U P A 1
H3B H 0.405767 0.539418 0.067302 0.104 Uiso 0.539(17) 1 calc R U P A 1
H3C H 0.307153 0.623395 0.069123 0.104 Uiso 0.539(17) 1 calc R U P A 1
C4 C 0.3267(15) 0.3830(12) -0.0060(12) 0.090(9) Uani 0.539(17) 1 d D U P A 1
H4A H 0.290984 0.341542 0.030501 0.135 Uiso 0.539(17) 1 calc R U P A 1
H4B H 0.310305 0.350245 -0.050647 0.135 Uiso 0.539(17) 1 calc R U P A 1
H4C H 0.405144 0.382423 0.001536 0.135 Uiso 0.539(17) 1 calc R U P A 1
C5 C 0.0131(12) 0.6095(6) 0.1656(4) 0.033(2) Uani 0.784(4) 1 d D U P B 1
C6 C 0.0593(10) 0.6052(8) 0.2394(4) 0.048(3) Uani 0.784(4) 1 d D U P B 1
H6A H 0.139324 0.608180 0.237332 0.057 Uiso 0.784(4) 1 calc R U P B 1
H6B H 0.033942 0.669346 0.265347 0.057 Uiso 0.784(4) 1 calc R U P B 1
C7 C 0.0249(6) 0.5026(8) 0.2776(4) 0.036(2) Uani 0.784(4) 1 d D U P B 1
H7A H 0.059347 0.501223 0.323518 0.043 Uiso 0.784(4) 1 calc R U P B 1
H7B H -0.054566 0.503100 0.284139 0.043 Uiso 0.784(4) 1 calc R U P B 1
C8 C 0.0573(8) 0.4024(7) 0.2379(4) 0.0333(19) Uani 0.784(4) 1 d D U P B 1
H8A H 0.137298 0.398044 0.236322 0.040 Uiso 0.784(4) 1 calc R U P B 1
H8B H 0.030559 0.337675 0.262653 0.040 Uiso 0.784(4) 1 calc R U P B 1
C9 C 0.0141(8) 0.4003(6) 0.1654(4) 0.022(2) Uani 0.784(4) 1 d D U P B 1
C10 C 0.0747(9) 0.6990(7) 0.1266(5) 0.048(3) Uani 0.784(4) 1 d D U P B 1
H10A H 0.056209 0.769695 0.146221 0.072 Uiso 0.784(4) 1 calc R U P B 1
H10B H 0.152760 0.686737 0.130917 0.072 Uiso 0.784(4) 1 calc R U P B 1
H10C H 0.054187 0.697410 0.077971 0.072 Uiso 0.784(4) 1 calc R U P B 1
C11 C -0.1056(8) 0.6371(9) 0.1668(4) 0.047(3) Uani 0.784(4) 1 d D U P B 1
H11A H -0.115817 0.707363 0.189357 0.070 Uiso 0.784(4) 1 calc R U P B 1
H11B H -0.133141 0.640849 0.119631 0.070 Uiso 0.784(4) 1 calc R U P B 1
H11C H -0.145169 0.581257 0.192269 0.070 Uiso 0.784(4) 1 calc R U P B 1
C12 C 0.0707(8) 0.3114(7) 0.1256(4) 0.039(2) Uani 0.784(4) 1 d D U P B 1
H12A H 0.052090 0.240986 0.145515 0.059 Uiso 0.784(4) 1 calc R U P B 1
H12B H 0.047544 0.313623 0.077465 0.059 Uiso 0.784(4) 1 calc R U P B 1
H12C H 0.149246 0.322203 0.128131 0.059 Uiso 0.784(4) 1 calc R U P B 1
C13 C -0.1093(7) 0.3728(9) 0.1672(5) 0.042(2) Uani 0.784(4) 1 d D U P B 1
H13A H -0.119840 0.302191 0.189100 0.063 Uiso 0.784(4) 1 calc R U P B 1
H13B H -0.147855 0.428505 0.193361 0.063 Uiso 0.784(4) 1 calc R U P B 1
H13C H -0.137526 0.370483 0.120109 0.063 Uiso 0.784(4) 1 calc R U P B 1
N1 N 0.0447(4) 0.5058(6) 0.1334(2) 0.0239(10) Uani 0.784(4) 1 d D U P B 1
C2A C 0.3261(13) 0.6188(11) -0.0201(10) 0.043(5) Uani 0.461(17) 1 d D U P A 2
H2A1 H 0.298758 0.642506 -0.064948 0.065 Uiso 0.461(17) 1 calc R U P A 2
H2A2 H 0.299963 0.668107 0.015682 0.065 Uiso 0.461(17) 1 calc R U P A 2
H2A3 H 0.405475 0.619395 -0.020676 0.065 Uiso 0.461(17) 1 calc R U P A 2
C3A C 0.3266(13) 0.4655(15) 0.0632(7) 0.039(4) Uani 0.461(17) 1 d D U P A 2
H3A1 H 0.297560 0.512719 0.099255 0.059 Uiso 0.461(17) 1 calc R U P A 2
H3A2 H 0.303827 0.390756 0.071792 0.059 Uiso 0.461(17) 1 calc R U P A 2
H3A3 H 0.405845 0.469509 0.063382 0.059 Uiso 0.461(17) 1 calc R U P A 2
C4A C 0.3274(12) 0.4310(16) -0.0633(8) 0.053(6) Uani 0.461(17) 1 d D U P A 2
H4A1 H 0.298265 0.457146 -0.107080 0.079 Uiso 0.461(17) 1 calc R U P A 2
H4A2 H 0.406675 0.434590 -0.064378 0.079 Uiso 0.461(17) 1 calc R U P A 2
H4A3 H 0.304657 0.355837 -0.055969 0.079 Uiso 0.461(17) 1 calc R U P A 2
C5A C -0.002(3) 0.6108(19) 0.1668(12) 0.040(5) Uani 0.216(4) 1 d D U P B 2
C6A C -0.051(3) 0.608(2) 0.2398(12) 0.044(5) Uani 0.216(4) 1 d D U P B 2
H6A1 H -0.025528 0.671765 0.266145 0.053 Uiso 0.216(4) 1 calc R U P B 2
H6A2 H -0.130790 0.611739 0.236725 0.053 Uiso 0.216(4) 1 calc R U P B 2
C7A C -0.018(3) 0.504(3) 0.2777(12) 0.048(6) Uani 0.216(4) 1 d D U P B 2
H7A1 H 0.061682 0.503570 0.284175 0.057 Uiso 0.216(4) 1 calc R U P B 2
H7A2 H -0.052058 0.503006 0.323656 0.057 Uiso 0.216(4) 1 calc R U P B 2
C8A C -0.051(3) 0.404(2) 0.2383(12) 0.040(5) Uani 0.216(4) 1 d D U P B 2
H8A1 H -0.023143 0.338951 0.262578 0.048 Uiso 0.216(4) 1 calc R U P B 2
H8A2 H -0.131214 0.398764 0.238006 0.048 Uiso 0.216(4) 1 calc R U P B 2
C9A C -0.011(2) 0.4017(18) 0.1649(11) 0.030(4) Uani 0.216(4) 1 d D U P B 2
C10A C -0.057(3) 0.703(2) 0.1277(15) 0.041(6) Uani 0.216(4) 1 d D U P B 2
H10D H -0.035715 0.772836 0.147909 0.062 Uiso 0.216(4) 1 calc R U P B 2
H10E H -0.034926 0.701335 0.079317 0.062 Uiso 0.216(4) 1 calc R U P B 2
H10F H -0.135822 0.695153 0.130766 0.062 Uiso 0.216(4) 1 calc R U P B 2
C11A C 0.118(2) 0.634(3) 0.1698(16) 0.044(5) Uani 0.216(4) 1 d D U P B 2
H11D H 0.130419 0.703339 0.192775 0.067 Uiso 0.216(4) 1 calc R U P B 2
H11E H 0.154598 0.576135 0.195600 0.067 Uiso 0.216(4) 1 calc R U P B 2
H11F H 0.147477 0.636763 0.123047 0.067 Uiso 0.216(4) 1 calc R U P B 2
C12A C -0.075(2) 0.314(2) 0.1280(15) 0.038(6) Uani 0.216(4) 1 d D U P B 2
H12D H -0.058145 0.243632 0.148116 0.057 Uiso 0.216(4) 1 calc R U P B 2
H12E H -0.152696 0.328982 0.133081 0.057 Uiso 0.216(4) 1 calc R U P B 2
H12F H -0.055992 0.314210 0.079151 0.057 Uiso 0.216(4) 1 calc R U P B 2
C13A C 0.1113(18) 0.370(3) 0.1617(13) 0.030(5) Uani 0.216(4) 1 d D U P B 2
H13D H 0.121639 0.299154 0.183019 0.045 Uiso 0.216(4) 1 calc R U P B 2
H13E H 0.134821 0.367563 0.113668 0.045 Uiso 0.216(4) 1 calc R U P B 2
H13F H 0.154118 0.424452 0.186547 0.045 Uiso 0.216(4) 1 calc R U P B 2
N1A N -0.0372(15) 0.5090(17) 0.1339(8) 0.0239(10) Uani 0.216(4) 1 d D U P B 2

loop_
_atom_site_aniso_label
_atom_site_aniso_U_11
_atom_site_aniso_U_22
_atom_site_aniso_U_33
_atom_site_aniso_U_23
_atom_site_aniso_U_13
_atom_site_aniso_U_12
C1 0.018(2) 0.046(3) 0.034(3) 0.004(3) -0.001(2) 0.001(4)
O1 0.0252(17) 0.0407(19) 0.0159(14) 0.0034(15) -0.0011(14) -0.003(3)
Zn1 0.0130(3) 0.0258(3) 0.0312(4) 0.0015(3) -0.0003(2) -0.0002(5)
C2 0.020(8) 0.158(17) 0.034(8) 0.044(11) -0.003(7) -0.002(10)
C3 0.040(10) 0.138(17) 0.029(7) -0.015(9) -0.007(7) 0.027(12)
C4 0.025(10) 0.059(8) 0.19(3) -0.016(9) -0.012(10) 0.012(8)
C5 0.054(7) 0.025(3) 0.020(4) 0.000(3) -0.005(5) 0.008(5)
C6 0.089(8) 0.038(5) 0.016(4) -0.010(3) -0.009(5) -0.006(6)
C7 0.047(5) 0.039(4) 0.022(3) 0.000(4) -0.004(3) -0.004(5)
C8 0.038(5) 0.036(4) 0.026(4) 0.004(3) 0.000(4) 0.004(4)
C9 0.017(5) 0.026(3) 0.022(4) -0.002(3) 0.001(3) -0.009(3)
C10 0.075(8) 0.027(4) 0.041(6) 0.000(4) 0.005(6) -0.014(5)
C11 0.062(6) 0.047(6) 0.031(5) -0.008(5) 0.011(5) 0.015(5)
C12 0.053(6) 0.033(4) 0.032(5) 0.000(4) 0.012(5) 0.001(4)
C13 0.024(4) 0.049(6) 0.053(6) 0.008(5) -0.003(4) -0.017(4)
N1 0.026(2) 0.031(2) 0.015(2) 0.002(2) -0.002(2) -0.005(4)
C2A 0.026(10) 0.056(8) 0.048(10) 0.034(8) -0.004(8) -0.014(8)
C3A 0.016(7) 0.063(8) 0.039(8) 0.014(7) 0.006(6) 0.002(6)
C4A 0.016(9) 0.086(13) 0.056(11) -0.007(9) 0.017(8) 0.008(8)
C5A 0.060(11) 0.029(7) 0.030(8) 0.001(7) 0.000(9) -0.019(8)
C6A 0.073(14) 0.033(9) 0.027(9) -0.001(8) 0.005(11) -0.007(13)
C7A 0.079(15) 0.035(11) 0.028(9) 0.000(9) 0.007(11) 0.003(14)
C8A 0.062(13) 0.035(9) 0.023(9) 0.007(8) 0.009(10) 0.001(12)
C9A 0.041(10) 0.028(6) 0.019(8) 0.002(6) 0.000(8) -0.006(8)
C10A 0.059(14) 0.031(8) 0.034(13) 0.008(10) 0.014(13) -0.013(11)
C11A 0.062(11) 0.028(10) 0.043(11) 0.006(10) -0.004(10) -0.028(9)
C12A 0.046(14) 0.030(9) 0.038(13) -0.001(11) -0.001(13) -0.013(11)
C13A 0.043(10) 0.028(10) 0.019(9) 0.005(9) -0.004(9) -0.003(8)
N1A 0.026(2) 0.031(2) 0.015(2) 0.002(2) -0.002(2) -0.005(4)

loop_
_atom_type_symbol
_atom_type_description
_atom_type_scat_dispersion_real
_atom_type_scat_dispersion_imag
_atom_type_scat_source
C C 0.0033 0.0016 'International Tables Vol C Tables 4.2.6.8 and 6.1.1.4'
H H 0.0000 0.0000 'International Tables Vol C Tables 4.2.6.8 and 6.1.1.4'
N N 0.0061 0.0033 'International Tables Vol C Tables 4.2.6.8 and 6.1.1.4'
O O 0.0106 0.0060 'International Tables Vol C Tables 4.2.6.8 and 6.1.1.4'
Zn Zn 0.2839 1.4301 'International Tables Vol C Tables 4.2.6.8 and 6.1.1.4'

loop_
_geom_angle_atom_site_label_1
_geom_angle_atom_site_label_2
_geom_angle_atom_site_label_3
_geom_angle
_geom_angle_site_symmetry_1
_geom_angle_site_symmetry_3
C3A C1 C4A 112.0(10) . .
C2 C1 C4 110.7(10) . .
C2 C1 C3 106.7(10) . .
C4 C1 C3 103.9(9) . .
C3A C1 C2A 109.4(10) . .
C4A C1 C2A 106.0(10) . .
C2 C1 Zn1 116.7(7) . .
C3A C1 Zn1 109.7(7) . .
C4A C1 Zn1 109.9(7) . .
C4 C1 Zn1 108.7(9) . .
C3 C1 Zn1 109.3(7) . .
C2A C1 Zn1 109.7(8) . .
N1 O1 Zn1 113.0(3) . .
N1A O1 Zn1 152.7(7) . .
N1 O1 Zn1 143.3(3) . 5_565
N1A O1 Zn1 103.7(7) . 5_565
Zn1 O1 Zn1 103.52(13) . 5_565
O1 Zn1 O1 76.49(13) . 5_565
O1 Zn1 C1 138.56(18) . .
O1 Zn1 C1 144.94(17) 5_565 .
O1 Zn1 Zn1 38.53(9) . 5_565
O1 Zn1 Zn1 37.95(9) 5_565 5_565
C1 Zn1 Zn1 177.02(18) . 5_565
N1 C5 C11 117.5(9) . .
N1 C5 C10 106.4(9) . .
C11 C5 C10 109.0(8) . .
N1 C5 C6 105.4(8) . .
C11 C5 C6 110.6(9) . .
C10 C5 C6 107.4(9) . .
C7 C6 C5 112.1(7) . .
C8 C7 C6 110.9(6) . .
C9 C8 C7 113.4(6) . .
N1 C9 C8 106.6(6) . .
N1 C9 C12 107.7(7) . .
C8 C9 C12 109.1(7) . .
N1 C9 C13 116.5(7) . .
C8 C9 C13 109.2(7) . .
C12 C9 C13 107.7(7) . .
O1 N1 C5 108.3(6) . .
O1 N1 C9 108.4(5) . .
C5 N1 C9 120.9(5) . .
N1A C5A C11A 118(2) . .
N1A C5A C10A 106.7(19) . .
C11A C5A C10A 108.4(19) . .
N1A C5A C6A 105.3(17) . .
C11A C5A C6A 111(2) . .
C10A C5A C6A 107(2) . .
C7A C6A C5A 110.8(18) . .
C8A C7A C6A 111.7(17) . .
C9A C8A C7A 113.5(18) . .
N1A C9A C8A 107.2(16) . .
N1A C9A C12A 109.0(18) . .
C8A C9A C12A 106.5(18) . .
N1A C9A C13A 114.7(18) . .
C8A C9A C13A 111.1(18) . .
C12A C9A C13A 108.1(18) . .
C5A N1A C9A 121.1(14) . .
C5A N1A O1 108.5(15) . .
C9A N1A O1 106.1(14) . .

loop_
_geom_bond_atom_site_label_1
_geom_bond_atom_site_label_2
_geom_bond_distance
_geom_bond_site_symmetry_2
C1 C2 1.481(11) .
C1 C3A 1.488(11) .
C1 C4A 1.525(12) .
C1 C4 1.551(13) .
C1 C3 1.561(11) .
C1 C2A 1.565(13) .
C1 Zn1 1.990(4) .
O1 N1 1.470(5) .
O1 N1A 1.505(17) .
O1 Zn1 1.939(3) .
O1 Zn1 1.964(3) 5_565
Zn1 Zn1 3.0658(9) 5_565
C5 N1 1.477(9) .
C5 C11 1.506(19) .
C5 C10 1.542(12) .
C5 C6 1.547(11) .
C6 C7 1.529(10) .
C7 C8 1.513(9) .
C8 C9 1.508(9) .
C9 N1 1.493(8) .
C9 C12 1.514(10) .
C9 C13 1.562(12) .
C5A N1A 1.477(17) .
C5A C11A 1.51(3) .
C5A C10A 1.53(2) .
C5A C6A 1.545(19) .
C6A C7A 1.536(18) .
C7A C8A 1.516(18) .
C8A C9A 1.513(18) .
C9A N1A 1.491(16) .
C9A C12A 1.520(18) .
C9A C13A 1.56(2) .
